data_7061783
loop_
_publ_author_name
'Goncharova, Irina K.'
'Ulianova, Eva A.'
'Novikov, Roman A.'
'Volodin, Alexander D.'
'Korlyukov, Alexander A.'
'Arzumanyan, Ashot V.'

_publ_section_title
;
 Siloxane-containing derivatives of benzoic acid: chemical transformation
 of the carboxyl group
;
_journal_issue 37
_journal_name_full 'New Journal of Chemistry'
_journal_page_first 18041
_journal_page_last 18047
_journal_paper_doi 10.1039/D2NJ03872B
_journal_volume 46
_journal_year 2022
_chemical_formula_moiety 'C18 H25 N O2 Si2'
_chemical_formula_sum 'C18 H25 N O2 Si2'
_chemical_formula_weight 343.57
_space_group_crystal_system triclinic
_space_group_IT_number 2
_space_group_name_Hall '-P 1'
_space_group_name_H-M_alt 'P -1'
_atom_sites_solution_hydrogens geom
_atom_sites_solution_primary dual
_audit_creation_date 2022-06-16
_audit_creation_method
;
Olex2 1.5
(compiled 2022.04.07 svn.rca3783a0 for OlexSys, GUI svn.r6498)
;
_audit_update_record
;
2022-08-27 deposited with the CCDC.	2022-09-02 downloaded from the CCDC.
;
_cell_angle_alpha 89.871(3)
_cell_angle_beta 76.174(3)
_cell_angle_gamma 72.851(3)
_cell_formula_units_Z 4
_cell_length_a 8.8577(8)
_cell_length_b 13.1585(10)
_cell_length_c 18.2092(15)
_cell_measurement_reflns_used 4828
_cell_measurement_temperature 100
_cell_measurement_theta_max 30.625
_cell_measurement_theta_min 2.310
_cell_volume 1963.9(3)
_computing_cell_refinement 'SAINT V8.40A (Bruker, 2019)'
_computing_data_collection 'APEX3 v2019.11-0 (Bruker, 2019)'
_computing_data_reduction 'SAINT V8.40A (Bruker, 2019)'
_computing_molecular_graphics 'Olex2 1.5 (Dolomanov et al., 2009)'
_computing_publication_material 'Olex2 1.5 (Dolomanov et al., 2009)'
_computing_structure_refinement 'XL  (Sheldrick, 2008)'
_computing_structure_solution 'SHELXT 2014/5 (Sheldrick, 2014)'
_diffrn_ambient_temperature 100
_diffrn_detector_area_resol_mean 8
_diffrn_measured_fraction_theta_full 0.998
_diffrn_measured_fraction_theta_max 0.990
_diffrn_measurement_device_type 'Bruker Quest'
_diffrn_measurement_method '\f and \w scans'
_diffrn_radiation_monochromator graphite
_diffrn_radiation_type MoK\a
_diffrn_radiation_wavelength 0.71073
_diffrn_reflns_av_R_equivalents 0.1133
_diffrn_reflns_av_unetI/netI 0.1467
_diffrn_reflns_Laue_measured_fraction_full 0.998
_diffrn_reflns_Laue_measured_fraction_max 0.990
_diffrn_reflns_limit_h_max 12
_diffrn_reflns_limit_h_min -12
_diffrn_reflns_limit_k_max 18
_diffrn_reflns_limit_k_min -18
_diffrn_reflns_limit_l_max 26
_diffrn_reflns_limit_l_min -26
_diffrn_reflns_number 33236
_diffrn_reflns_point_group_measured_fraction_full 0.998
_diffrn_reflns_point_group_measured_fraction_max 0.990
_diffrn_reflns_theta_full 25.242
_diffrn_reflns_theta_max 30.755
_diffrn_reflns_theta_min 1.922
_diffrn_source 'sealed tube'
_diffrn_source_current 1.4
_diffrn_source_power 0.07
_diffrn_source_voltage 50.0
_diffrn_standards_number 0
_exptl_absorpt_coefficient_mu 0.189
_exptl_absorpt_correction_T_max 0.7461
_exptl_absorpt_correction_T_min 0.5188
_exptl_absorpt_correction_type multi-scan
_exptl_absorpt_process_details
;
SADABS-2016/2 (Bruker,2016/2) was used for absorption correction.
wR2(int) was 0.1560 before and 0.0761 after correction.
The Ratio of minimum to maximum transmission is 0.6953.
The \l/2 correction factor is Not present.
;
_exptl_crystal_colour colourless
_exptl_crystal_colour_primary colourless
_exptl_crystal_density_diffrn 1.162
_exptl_crystal_description prism
_exptl_crystal_F_000 736
_exptl_crystal_size_max 0.12
_exptl_crystal_size_mid 0.11
_exptl_crystal_size_min 0.09
_refine_diff_density_max 0.487
_refine_diff_density_min -0.544
_refine_diff_density_rms 0.072
_refine_ls_extinction_method none
_refine_ls_goodness_of_fit_ref 0.995
_refine_ls_hydrogen_treatment constr
_refine_ls_matrix_type full
_refine_ls_number_parameters 425
_refine_ls_number_reflns 12128
_refine_ls_number_restraints 0
_refine_ls_restrained_S_all 0.995
_refine_ls_R_factor_all 0.1435
_refine_ls_R_factor_gt 0.0729
_refine_ls_shift/su_max 0.001
_refine_ls_shift/su_mean 0.000
_refine_ls_structure_factor_coef Fsqd
_refine_ls_weighting_details 'w=1/[\s^2^(Fo^2^)+(0.0474P)^2^] where P=(Fo^2^+2Fc^2^)/3'
_refine_ls_weighting_scheme calc
_refine_ls_wR_factor_gt 0.1361
_refine_ls_wR_factor_ref 0.1604
_reflns_Friedel_coverage 0.000
_reflns_number_gt 6719
_reflns_number_total 12128
_reflns_threshold_expression 'I > 2\s(I)'
_cod_data_source_file d2nj03872b4.cif
_cod_data_source_block ae1553
_cod_depositor_comments 'Adding full bibliography for 7061778--7061786.cif.'
_cod_database_code 7061783
_shelxl_version_number 2014/6
_shelx_space_group_comment
;
The symmetry employed for this shelxl refinement is uniquely defined
by the following loop, which should always be used as a source of
symmetry information in preference to the above space-group names.
They are only intended as comments.
;
_shelx_estimated_absorpt_t_max 0.983
_shelx_estimated_absorpt_t_min 0.978
_olex2_refinement_description
;
1. Fixed Uiso
 At 1.2 times of:
  All C(H) groups, All N(H) groups
 At 1.5 times of:
  All C(H,H,H) groups
2.a Aromatic/amide H refined with riding coordinates:
 N1(H1), C7(H7), C8(H8), C10(H10), C11(H11), C14(H14), C15(H15), C16(H16),
 C17(H17), C18(H18), N009(H009), C7A(H7A), C8A(H8A), C10A(H10A), C11A(H11A),
 C14A(H14A), C15A(H15A), C16A(H16A), C17A(H17A), C18A(H18A)
2.b Idealised Me refined as rotating group:
 C1(H1A,H1B,H1C), C2(H2A,H2B,H2C), C3(H3A,H3B,H3C), C4(H4A,H4B,H4C), C5(H5A,
 H5B,H5C), C1A(H1AA,H1AB,H1AC), C2A(H2AA,H2AB,H2AC), C3A(H3AA,H3AB,H3AC),
 C4A(H4AA,H4AB,H4AC), C5A(H5AA,H5AB,H5AC)
;
_olex2_submission_special_instructions 'No special instructions were received'

loop_
_space_group_symop_operation_xyz
'x, y, z'
'-x, -y, -z'

loop_
_atom_site_label
_atom_site_type_symbol
_atom_site_fract_x
_atom_site_fract_y
_atom_site_fract_z
_atom_site_U_iso_or_equiv
_atom_site_adp_type
_atom_site_occupancy
_atom_site_site_symmetry_order
_atom_site_calc_flag
_atom_site_refinement_flags_posn
_atom_site_refinement_flags_adp
_atom_site_refinement_flags_occupancy
_atom_site_disorder_assembly
_atom_site_disorder_group
Si1 Si 0.57744(9) 0.30297(6) 0.55608(4) 0.02199(17) Uani 1 1 d . . . . .
Si2 Si 0.86750(9) 0.29520(6) 0.41022(4) 0.02366(17) Uani 1 1 d . . . . .
O1 O 0.7131(2) 0.31990(15) 0.48366(10) 0.0349(5) Uani 1 1 d . . . . .
O2 O 0.6644(2) 0.64936(13) 0.81191(9) 0.0234(4) Uani 1 1 d . . . . .
N1 N 0.4502(3) 0.60801(16) 0.88896(11) 0.0215(5) Uani 1 1 d . . . . .
H1 H 0.3766 0.5752 0.8893 0.026 Uiso 1 1 calc R U . . .
C1 C 0.3729(4) 0.3564(2) 0.53764(15) 0.0322(7) Uani 1 1 d . . . . .
H1A H 0.3533 0.4316 0.5272 0.048 Uiso 1 1 calc R U . . .
H1B H 0.2897 0.3498 0.5822 0.048 Uiso 1 1 calc R U . . .
H1C H 0.3675 0.3159 0.4937 0.048 Uiso 1 1 calc R U . . .
C2 C 0.6202(4) 0.1603(2) 0.57552(16) 0.0367(7) Uani 1 1 d . . . . .
H2A H 0.6156 0.1193 0.5317 0.055 Uiso 1 1 calc R U . . .
H2B H 0.5385 0.1525 0.6203 0.055 Uiso 1 1 calc R U . . .
H2C H 0.7291 0.1337 0.5848 0.055 Uiso 1 1 calc R U . . .
C3 C 0.7918(4) 0.3475(2) 0.32679(15) 0.0378(7) Uani 1 1 d . . . . .
H3A H 0.7065 0.3169 0.3211 0.057 Uiso 1 1 calc R U . . .
H3B H 0.8822 0.3278 0.2811 0.057 Uiso 1 1 calc R U . . .
H3C H 0.7468 0.4253 0.3341 0.057 Uiso 1 1 calc R U . . .
C4 C 1.0118(4) 0.3633(2) 0.42893(18) 0.0427(8) Uani 1 1 d . . . . .
H4A H 0.9637 0.4406 0.4290 0.064 Uiso 1 1 calc R U . . .
H4B H 1.1140 0.3397 0.3892 0.064 Uiso 1 1 calc R U . . .
H4C H 1.0340 0.3456 0.4784 0.064 Uiso 1 1 calc R U . . .
C5 C 0.9681(4) 0.1493(2) 0.39485(18) 0.0440(8) Uani 1 1 d . . . . .
H5A H 1.0042 0.1227 0.4400 0.066 Uiso 1 1 calc R U . . .
H5B H 1.0627 0.1341 0.3510 0.066 Uiso 1 1 calc R U . . .
H5C H 0.8908 0.1140 0.3853 0.066 Uiso 1 1 calc R U . . .
C6 C 0.5814(3) 0.38567(19) 0.63855(13) 0.0200(5) Uani 1 1 d . . . . .
C7 C 0.6617(3) 0.4637(2) 0.62868(13) 0.0230(6) Uani 1 1 d . . . . .
H7 H 0.7250 0.4696 0.5797 0.028 Uiso 1 1 calc R U . . .
C8 C 0.6513(3) 0.5322(2) 0.68812(13) 0.0221(5) Uani 1 1 d . . . . .
H8 H 0.7053 0.5853 0.6792 0.027 Uiso 1 1 calc R U . . .
C9 C 0.5626(3) 0.52465(18) 0.76117(13) 0.0180(5) Uani 1 1 d . . . . .
C10 C 0.4837(3) 0.44638(19) 0.77268(13) 0.0202(5) Uani 1 1 d . . . . .
H10 H 0.4231 0.4395 0.8221 0.024 Uiso 1 1 calc R U . . .
C11 C 0.4933(3) 0.3786(2) 0.71247(13) 0.0213(5) Uani 1 1 d . . . . .
H11 H 0.4386 0.3259 0.7215 0.026 Uiso 1 1 calc R U . . .
C12 C 0.5630(3) 0.59980(19) 0.82269(13) 0.0197(5) Uani 1 1 d . . . . .
C13 C 0.4369(3) 0.66375(19) 0.95829(13) 0.0209(5) Uani 1 1 d . . . . .
C14 C 0.5043(3) 0.7461(2) 0.96182(14) 0.0260(6) Uani 1 1 d . . . . .
H14 H 0.5583 0.7698 0.9166 0.031 Uiso 1 1 calc R U . . .
C15 C 0.4921(3) 0.7935(2) 1.03193(15) 0.0297(6) Uani 1 1 d . . . . .
H15 H 0.5419 0.8477 1.0346 0.036 Uiso 1 1 calc R U . . .
C16 C 0.4082(3) 0.7625(2) 1.09785(14) 0.0302(6) Uani 1 1 d . . . . .
H16 H 0.4006 0.7951 1.1456 0.036 Uiso 1 1 calc R U . . .
C17 C 0.3351(3) 0.6833(2) 1.09391(14) 0.0278(6) Uani 1 1 d . . . . .
H17 H 0.2739 0.6635 1.1389 0.033 Uiso 1 1 calc R U . . .
C18 C 0.3515(3) 0.6332(2) 1.02442(13) 0.0234(6) Uani 1 1 d . . . . .
H18 H 0.3040 0.5776 1.0220 0.028 Uiso 1 1 calc R U . . .
Si1A Si 0.10296(9) 0.13734(6) 0.69519(4) 0.02212(17) Uani 1 1 d . . . . .
Si2A Si 0.37930(10) -0.05710(6) 0.73460(5) 0.03074(19) Uani 1 1 d . . . . .
O1A O 0.2638(2) 0.04496(14) 0.70286(11) 0.0337(5) Uani 1 1 d . . . . .
O2A O 0.1634(2) 0.53758(13) 0.91682(9) 0.0229(4) Uani 1 1 d . . . . .
N009 N -0.0547(3) 0.63561(15) 0.87581(11) 0.0204(4) Uani 1 1 d . . . . .
H009 H -0.1248 0.6310 0.8499 0.025 Uiso 1 1 calc R U . . .
C1A C -0.0847(4) 0.1029(2) 0.73915(17) 0.0399(8) Uani 1 1 d . . . . .
H1AA H -0.0812 0.0357 0.7147 0.060 Uiso 1 1 calc R U . . .
H1AB H -0.1800 0.1597 0.7327 0.060 Uiso 1 1 calc R U . . .
H1AC H -0.0924 0.0950 0.7933 0.060 Uiso 1 1 calc R U . . .
C2A C 0.1159(4) 0.1559(2) 0.59280(15) 0.0407(8) Uani 1 1 d . . . . .
H2AA H 0.2157 0.1738 0.5697 0.061 Uiso 1 1 calc R U . . .
H2AB H 0.0208 0.2138 0.5874 0.061 Uiso 1 1 calc R U . . .
H2AC H 0.1179 0.0897 0.5674 0.061 Uiso 1 1 calc R U . . .
C3A C 0.2516(4) -0.1204(3) 0.80261(17) 0.0496(9) Uani 1 1 d . . . . .
H3AA H 0.1921 -0.0710 0.8474 0.074 Uiso 1 1 calc R U . . .
H3AB H 0.3211 -0.1855 0.8179 0.074 Uiso 1 1 calc R U . . .
H3AC H 0.1737 -0.1384 0.7788 0.074 Uiso 1 1 calc R U . . .
C4A C 0.5125(5) -0.0086(3) 0.7808(2) 0.0697(12) Uani 1 1 d . . . . .
H4AA H 0.5594 0.0393 0.7481 0.105 Uiso 1 1 calc R U . . .
H4AB H 0.6005 -0.0695 0.7892 0.105 Uiso 1 1 calc R U . . .
H4AC H 0.4482 0.0299 0.8296 0.105 Uiso 1 1 calc R U . . .
C5A C 0.5059(4) -0.1499(2) 0.65179(19) 0.0505(9) Uani 1 1 d . . . . .
H5AA H 0.4351 -0.1699 0.6244 0.076 Uiso 1 1 calc R U . . .
H5AB H 0.5737 -0.2139 0.6690 0.076 Uiso 1 1 calc R U . . .
H5AC H 0.5762 -0.1150 0.6180 0.076 Uiso 1 1 calc R U . . .
C6A C 0.0963(3) 0.26212(19) 0.74718(13) 0.0211(5) Uani 1 1 d . . . . .
C7A C 0.1596(3) 0.2576(2) 0.81111(13) 0.0236(6) Uani 1 1 d . . . . .
H7A H 0.2132 0.1900 0.8261 0.028 Uiso 1 1 calc R U . . .
C8A C 0.1463(3) 0.34869(19) 0.85282(14) 0.0226(5) Uani 1 1 d . . . . .
H8A H 0.1922 0.3430 0.8953 0.027 Uiso 1 1 calc R U . . .
C9A C 0.0663(3) 0.44874(19) 0.83315(13) 0.0189(5) Uani 1 1 d . . . . .
C10A C 0.0021(3) 0.45522(19) 0.76972(13) 0.0214(5) Uani 1 1 d . . . . .
H10A H -0.0522 0.5229 0.7551 0.026 Uiso 1 1 calc R U . . .
C11A C 0.0175(3) 0.36319(19) 0.72812(13) 0.0228(6) Uani 1 1 d . . . . .
H11A H -0.0272 0.3691 0.6852 0.027 Uiso 1 1 calc R U . . .
C12A C 0.0620(3) 0.54468(19) 0.87914(13) 0.0200(5) Uani 1 1 d . . . . .
C13A C -0.0782(3) 0.73834(19) 0.90928(13) 0.0195(5) Uani 1 1 d . . . . .
C14A C -0.0248(3) 0.7542(2) 0.97310(13) 0.0231(6) Uani 1 1 d . . . . .
H14A H 0.0357 0.6953 0.9950 0.028 Uiso 1 1 calc R U . . .
C15A C -0.0613(3) 0.8576(2) 1.00434(15) 0.0286(6) Uani 1 1 d . . . . .
H15A H -0.0237 0.8689 1.0474 0.034 Uiso 1 1 calc R U . . .
C16A C -0.1509(4) 0.9441(2) 0.97414(15) 0.0290(6) Uani 1 1 d . . . . .
H16A H -0.1775 1.0140 0.9970 0.035 Uiso 1 1 calc R U . . .
C17A C -0.2020(3) 0.9276(2) 0.90970(15) 0.0276(6) Uani 1 1 d . . . . .
H17A H -0.2626 0.9866 0.8879 0.033 Uiso 1 1 calc R U . . .
C18A C -0.1645(3) 0.8252(2) 0.87744(14) 0.0239(6) Uani 1 1 d . . . . .
H18A H -0.1982 0.8144 0.8331 0.029 Uiso 1 1 calc R U . . .

loop_
_atom_site_aniso_label
_atom_site_aniso_U_11
_atom_site_aniso_U_22
_atom_site_aniso_U_33
_atom_site_aniso_U_23
_atom_site_aniso_U_13
_atom_site_aniso_U_12
Si1 0.0251(4) 0.0283(4) 0.0137(3) -0.0007(3) -0.0008(3) -0.0130(3)
Si2 0.0225(4) 0.0271(4) 0.0194(3) -0.0005(3) 0.0015(3) -0.0101(3)
O1 0.0377(12) 0.0460(12) 0.0200(9) -0.0057(8) 0.0093(8) -0.0243(10)
O2 0.0209(10) 0.0315(10) 0.0213(9) 0.0002(7) -0.0039(7) -0.0144(8)
N1 0.0232(12) 0.0279(11) 0.0171(10) -0.0017(9) -0.0045(9) -0.0138(10)
C1 0.0352(17) 0.0417(17) 0.0232(13) -0.0003(12) -0.0102(12) -0.0142(14)
C2 0.049(2) 0.0362(17) 0.0293(15) 0.0001(12) -0.0094(14) -0.0191(15)
C3 0.050(2) 0.0366(17) 0.0265(14) 0.0033(12) -0.0064(14) -0.0147(15)
C4 0.0333(18) 0.050(2) 0.052(2) 0.0086(16) -0.0104(15) -0.0248(16)
C5 0.048(2) 0.0374(18) 0.0444(18) -0.0010(14) -0.0105(16) -0.0106(16)
C6 0.0199(13) 0.0259(13) 0.0163(11) 0.0029(10) -0.0049(10) -0.0095(11)
C7 0.0262(14) 0.0305(14) 0.0138(11) 0.0040(10) -0.0022(10) -0.0128(12)
C8 0.0226(14) 0.0268(13) 0.0199(12) 0.0031(10) -0.0040(10) -0.0131(11)
C9 0.0171(13) 0.0216(12) 0.0166(11) 0.0016(9) -0.0061(10) -0.0060(10)
C10 0.0189(13) 0.0255(13) 0.0158(11) 0.0005(10) -0.0026(10) -0.0073(11)
C11 0.0225(14) 0.0268(13) 0.0165(11) 0.0015(10) -0.0032(10) -0.0117(11)
C12 0.0169(13) 0.0236(13) 0.0190(11) 0.0021(10) -0.0053(10) -0.0060(11)
C13 0.0190(13) 0.0237(13) 0.0186(11) -0.0034(10) -0.0045(10) -0.0045(11)
C14 0.0262(15) 0.0306(14) 0.0218(12) -0.0032(11) -0.0019(11) -0.0127(12)
C15 0.0265(15) 0.0326(15) 0.0286(14) -0.0112(12) -0.0025(12) -0.0104(13)
C16 0.0305(16) 0.0361(16) 0.0204(13) -0.0095(11) -0.0046(12) -0.0061(13)
C17 0.0252(15) 0.0385(16) 0.0173(12) 0.0004(11) -0.0035(11) -0.0075(13)
C18 0.0247(14) 0.0272(14) 0.0210(12) 0.0010(10) -0.0079(11) -0.0102(12)
Si1A 0.0230(4) 0.0209(4) 0.0227(3) -0.0004(3) -0.0045(3) -0.0079(3)
Si2A 0.0270(4) 0.0260(4) 0.0384(4) -0.0007(3) -0.0127(4) -0.0031(3)
O1A 0.0313(12) 0.0255(10) 0.0437(12) -0.0011(9) -0.0160(10) -0.0023(9)
O2A 0.0202(10) 0.0297(10) 0.0210(9) -0.0004(7) -0.0070(8) -0.0096(8)
N009 0.0206(11) 0.0230(11) 0.0214(10) 0.0004(8) -0.0077(9) -0.0102(9)
C1A 0.0310(17) 0.0406(17) 0.0451(18) -0.0172(14) 0.0061(14) -0.0187(15)
C2A 0.066(2) 0.0356(17) 0.0270(15) 0.0009(13) -0.0136(15) -0.0237(17)
C3A 0.053(2) 0.047(2) 0.0382(18) 0.0078(15) -0.0041(16) -0.0059(18)
C4A 0.062(3) 0.059(2) 0.104(3) -0.002(2) -0.056(3) -0.012(2)
C5A 0.040(2) 0.0348(18) 0.059(2) -0.0023(16) 0.0079(17) -0.0018(16)
C6A 0.0193(13) 0.0224(13) 0.0214(12) 0.0011(10) -0.0029(10) -0.0077(11)
C7A 0.0271(15) 0.0223(13) 0.0218(12) 0.0046(10) -0.0061(11) -0.0080(11)
C8A 0.0244(14) 0.0254(13) 0.0188(12) 0.0039(10) -0.0048(10) -0.0092(11)
C9A 0.0174(13) 0.0212(12) 0.0177(11) -0.0002(9) -0.0002(10) -0.0085(11)
C10A 0.0222(14) 0.0189(12) 0.0230(12) 0.0031(10) -0.0061(11) -0.0055(11)
C11A 0.0258(14) 0.0246(13) 0.0188(12) -0.0010(10) -0.0063(11) -0.0084(12)
C12A 0.0192(13) 0.0242(13) 0.0169(11) 0.0020(10) 0.0012(10) -0.0115(11)
C13A 0.0182(13) 0.0211(12) 0.0205(12) -0.0016(10) -0.0010(10) -0.0107(11)
C14A 0.0256(14) 0.0269(14) 0.0191(12) 0.0010(10) -0.0053(11) -0.0117(12)
C15A 0.0331(16) 0.0325(15) 0.0237(13) -0.0035(11) -0.0073(12) -0.0152(13)
C16A 0.0342(16) 0.0271(14) 0.0289(14) -0.0035(11) -0.0046(12) -0.0166(13)
C17A 0.0301(16) 0.0233(14) 0.0323(14) 0.0031(11) -0.0096(12) -0.0110(12)
C18A 0.0262(15) 0.0274(14) 0.0230(12) 0.0006(10) -0.0080(11) -0.0140(12)

loop_
_atom_type_symbol
_atom_type_description
_atom_type_scat_dispersion_real
_atom_type_scat_dispersion_imag
_atom_type_scat_source
C C 0.0033 0.0016 'International Tables Vol C Tables 4.2.6.8 and 6.1.1.4'
H H 0.0000 0.0000 'International Tables Vol C Tables 4.2.6.8 and 6.1.1.4'
N N 0.0061 0.0033 'International Tables Vol C Tables 4.2.6.8 and 6.1.1.4'
O O 0.0106 0.0060 'International Tables Vol C Tables 4.2.6.8 and 6.1.1.4'
Si Si 0.0817 0.0704 'International Tables Vol C Tables 4.2.6.8 and 6.1.1.4'

loop_
_geom_angle_atom_site_label_1
_geom_angle_atom_site_label_2
_geom_angle_atom_site_label_3
_geom_angle
_geom_angle_site_symmetry_1
_geom_angle_site_symmetry_3
_geom_angle_publ_flag
O1 Si1 C1 108.96(12) . . ?
O1 Si1 C2 111.09(12) . . ?
O1 Si1 C6 107.06(10) . . ?
C1 Si1 C2 110.91(14) . . ?
C1 Si1 C6 107.28(12) . . ?
C2 Si1 C6 111.37(12) . . ?
O1 Si2 C3 108.41(13) . . ?
O1 Si2 C4 108.21(13) . . ?
O1 Si2 C5 109.19(13) . . ?
C4 Si2 C3 110.36(14) . . ?
C5 Si2 C3 110.54(14) . . ?
C5 Si2 C4 110.07(15) . . ?
Si2 O1 Si1 161.46(14) . . ?
C12 N1 H1 116.3 . . ?
C12 N1 C13 127.3(2) . . ?
C13 N1 H1 116.3 . . ?
Si1 C1 H1A 109.5 . . ?
Si1 C1 H1B 109.5 . . ?
Si1 C1 H1C 109.5 . . ?
H1A C1 H1B 109.5 . . ?
H1A C1 H1C 109.5 . . ?
H1B C1 H1C 109.5 . . ?
Si1 C2 H2A 109.5 . . ?
Si1 C2 H2B 109.5 . . ?
Si1 C2 H2C 109.5 . . ?
H2A C2 H2B 109.5 . . ?
H2A C2 H2C 109.5 . . ?
H2B C2 H2C 109.5 . . ?
Si2 C3 H3A 109.5 . . ?
Si2 C3 H3B 109.5 . . ?
Si2 C3 H3C 109.5 . . ?
H3A C3 H3B 109.5 . . ?
H3A C3 H3C 109.5 . . ?
H3B C3 H3C 109.5 . . ?
Si2 C4 H4A 109.5 . . ?
Si2 C4 H4B 109.5 . . ?
Si2 C4 H4C 109.5 . . ?
H4A C4 H4B 109.5 . . ?
H4A C4 H4C 109.5 . . ?
H4B C4 H4C 109.5 . . ?
Si2 C5 H5A 109.5 . . ?
Si2 C5 H5B 109.5 . . ?
Si2 C5 H5C 109.5 . . ?
H5A C5 H5B 109.5 . . ?
H5A C5 H5C 109.5 . . ?
H5B C5 H5C 109.5 . . ?
C7 C6 Si1 121.50(17) . . ?
C7 C6 C11 116.7(2) . . ?
C11 C6 Si1 121.64(18) . . ?
C6 C7 H7 119.1 . . ?
C8 C7 C6 121.8(2) . . ?
C8 C7 H7 119.1 . . ?
C7 C8 H8 119.6 . . ?
C7 C8 C9 120.9(2) . . ?
C9 C8 H8 119.6 . . ?
C8 C9 C10 118.4(2) . . ?
C8 C9 C12 117.2(2) . . ?
C10 C9 C12 124.4(2) . . ?
C9 C10 H10 119.8 . . ?
C11 C10 C9 120.3(2) . . ?
C11 C10 H10 119.8 . . ?
C6 C11 H11 119.0 . . ?
C10 C11 C6 121.9(2) . . ?
C10 C11 H11 119.0 . . ?
O2 C12 N1 123.4(2) . . ?
O2 C12 C9 120.2(2) . . ?
N1 C12 C9 116.4(2) . . ?
C14 C13 N1 123.0(2) . . ?
C18 C13 N1 117.2(2) . . ?
C18 C13 C14 119.8(2) . . ?
C13 C14 H14 120.2 . . ?
C15 C14 C13 119.5(2) . . ?
C15 C14 H14 120.2 . . ?
C14 C15 H15 119.7 . . ?
C16 C15 C14 120.7(2) . . ?
C16 C15 H15 119.7 . . ?
C15 C16 H16 120.2 . . ?
C15 C16 C17 119.7(2) . . ?
C17 C16 H16 120.2 . . ?
C16 C17 H17 120.0 . . ?
C18 C17 C16 120.0(2) . . ?
C18 C17 H17 120.0 . . ?
C13 C18 H18 119.9 . . ?
C17 C18 C13 120.2(2) . . ?
C17 C18 H18 119.9 . . ?
O1A Si1A C1A 111.34(13) . . ?
O1A Si1A C2A 108.63(13) . . ?
O1A Si1A C6A 107.69(11) . . ?
C1A Si1A C2A 109.77(15) . . ?
C1A Si1A C6A 107.98(12) . . ?
C2A Si1A C6A 111.43(12) . . ?
O1A Si2A C3A 109.79(14) . . ?
O1A Si2A C4A 107.95(14) . . ?
O1A Si2A C5A 107.25(14) . . ?
C3A Si2A C4A 110.70(18) . . ?
C3A Si2A C5A 111.54(15) . . ?
C5A Si2A C4A 109.49(18) . . ?
Si1A O1A Si2A 160.07(14) . . ?
C12A N009 H009 116.2 . . ?
C12A N009 C13A 127.6(2) . . ?
C13A N009 H009 116.2 . . ?
Si1A C1A H1AA 109.5 . . ?
Si1A C1A H1AB 109.5 . . ?
Si1A C1A H1AC 109.5 . . ?
H1AA C1A H1AB 109.5 . . ?
H1AA C1A H1AC 109.5 . . ?
H1AB C1A H1AC 109.5 . . ?
Si1A C2A H2AA 109.5 . . ?
Si1A C2A H2AB 109.5 . . ?
Si1A C2A H2AC 109.5 . . ?
H2AA C2A H2AB 109.5 . . ?
H2AA C2A H2AC 109.5 . . ?
H2AB C2A H2AC 109.5 . . ?
Si2A C3A H3AA 109.5 . . ?
Si2A C3A H3AB 109.5 . . ?
Si2A C3A H3AC 109.5 . . ?
H3AA C3A H3AB 109.5 . . ?
H3AA C3A H3AC 109.5 . . ?
H3AB C3A H3AC 109.5 . . ?
Si2A C4A H4AA 109.5 . . ?
Si2A C4A H4AB 109.5 . . ?
Si2A C4A H4AC 109.5 . . ?
H4AA C4A H4AB 109.5 . . ?
H4AA C4A H4AC 109.5 . . ?
H4AB C4A H4AC 109.5 . . ?
Si2A C5A H5AA 109.5 . . ?
Si2A C5A H5AB 109.5 . . ?
Si2A C5A H5AC 109.5 . . ?
H5AA C5A H5AB 109.5 . . ?
H5AA C5A H5AC 109.5 . . ?
H5AB C5A H5AC 109.5 . . ?
C7A C6A Si1A 121.09(19) . . ?
C11A C6A Si1A 121.96(19) . . ?
C11A C6A C7A 116.8(2) . . ?
C6A C7A H7A 119.1 . . ?
C8A C7A C6A 121.8(2) . . ?
C8A C7A H7A 119.1 . . ?
C7A C8A H8A 119.7 . . ?
C7A C8A C9A 120.6(2) . . ?
C9A C8A H8A 119.7 . . ?
C8A C9A C10A 118.7(2) . . ?
C8A C9A C12A 117.8(2) . . ?
C10A C9A C12A 123.5(2) . . ?
C9A C10A H10A 120.0 . . ?
C11A C10A C9A 120.1(2) . . ?
C11A C10A H10A 120.0 . . ?
C6A C11A H11A 118.9 . . ?
C10A C11A C6A 122.1(2) . . ?
C10A C11A H11A 118.9 . . ?
O2A C12A N009 123.5(2) . . ?
O2A C12A C9A 120.1(2) . . ?
N009 C12A C9A 116.4(2) . . ?
C14A C13A N009 123.2(2) . . ?
C18A C13A N009 117.0(2) . . ?
C18A C13A C14A 119.8(2) . . ?
C13A C14A H14A 120.5 . . ?
C15A C14A C13A 119.0(2) . . ?
C15A C14A H14A 120.5 . . ?
C14A C15A H15A 119.3 . . ?
C16A C15A C14A 121.4(3) . . ?
C16A C15A H15A 119.3 . . ?
C15A C16A H16A 120.4 . . ?
C15A C16A C17A 119.2(2) . . ?
C17A C16A H16A 120.4 . . ?
C16A C17A H17A 120.0 . . ?
C18A C17A C16A 120.0(3) . . ?
C18A C17A H17A 120.0 . . ?
C13A C18A H18A 119.7 . . ?
C17A C18A C13A 120.6(2) . . ?
C17A C18A H18A 119.7 . . ?

loop_
_geom_bond_atom_site_label_1
_geom_bond_atom_site_label_2
_geom_bond_distance
_geom_bond_site_symmetry_2
_geom_bond_publ_flag
Si1 O1 1.6224(18) . ?
Si1 C1 1.851(3) . ?
Si1 C2 1.853(3) . ?
Si1 C6 1.869(2) . ?
Si2 O1 1.6216(18) . ?
Si2 C3 1.855(3) . ?
Si2 C4 1.854(3) . ?
Si2 C5 1.852(3) . ?
O2 C12 1.238(3) . ?
N1 H1 0.8800 . ?
N1 C12 1.352(3) . ?
N1 C13 1.424(3) . ?
C1 H1A 0.9800 . ?
C1 H1B 0.9800 . ?
C1 H1C 0.9800 . ?
C2 H2A 0.9800 . ?
C2 H2B 0.9800 . ?
C2 H2C 0.9800 . ?
C3 H3A 0.9800 . ?
C3 H3B 0.9800 . ?
C3 H3C 0.9800 . ?
C4 H4A 0.9800 . ?
C4 H4B 0.9800 . ?
C4 H4C 0.9800 . ?
C5 H5A 0.9800 . ?
C5 H5B 0.9800 . ?
C5 H5C 0.9800 . ?
C6 C7 1.401(3) . ?
C6 C11 1.403(3) . ?
C7 H7 0.9500 . ?
C7 C8 1.379(3) . ?
C8 H8 0.9500 . ?
C8 C9 1.394(3) . ?
C9 C10 1.395(3) . ?
C9 C12 1.497(3) . ?
C10 H10 0.9500 . ?
C10 C11 1.385(3) . ?
C11 H11 0.9500 . ?
C13 C14 1.391(3) . ?
C13 C18 1.388(3) . ?
C14 H14 0.9500 . ?
C14 C15 1.388(3) . ?
C15 H15 0.9500 . ?
C15 C16 1.382(3) . ?
C16 H16 0.9500 . ?
C16 C17 1.390(4) . ?
C17 H17 0.9500 . ?
C17 C18 1.384(3) . ?
C18 H18 0.9500 . ?
Si1A O1A 1.612(2) . ?
Si1A C1A 1.848(3) . ?
Si1A C2A 1.860(3) . ?
Si1A C6A 1.876(2) . ?
Si2A O1A 1.629(2) . ?
Si2A C3A 1.841(3) . ?
Si2A C4A 1.851(4) . ?
Si2A C5A 1.848(3) . ?
O2A C12A 1.238(3) . ?
N009 H009 0.8800 . ?
N009 C12A 1.343(3) . ?
N009 C13A 1.421(3) . ?
C1A H1AA 0.9800 . ?
C1A H1AB 0.9800 . ?
C1A H1AC 0.9800 . ?
C2A H2AA 0.9800 . ?
C2A H2AB 0.9800 . ?
C2A H2AC 0.9800 . ?
C3A H3AA 0.9800 . ?
C3A H3AB 0.9800 . ?
C3A H3AC 0.9800 . ?
C4A H4AA 0.9800 . ?
C4A H4AB 0.9800 . ?
C4A H4AC 0.9800 . ?
C5A H5AA 0.9800 . ?
C5A H5AB 0.9800 . ?
C5A H5AC 0.9800 . ?
C6A C7A 1.402(3) . ?
C6A C11A 1.394(3) . ?
C7A H7A 0.9500 . ?
C7A C8A 1.381(3) . ?
C8A H8A 0.9500 . ?
C8A C9A 1.390(3) . ?
C9A C10A 1.396(3) . ?
C9A C12A 1.502(3) . ?
C10A H10A 0.9500 . ?
C10A C11A 1.384(3) . ?
C11A H11A 0.9500 . ?
C13A C14A 1.393(3) . ?
C13A C18A 1.386(3) . ?
C14A H14A 0.9500 . ?
C14A C15A 1.391(3) . ?
C15A H15A 0.9500 . ?
C15A C16A 1.379(4) . ?
C16A H16A 0.9500 . ?
C16A C17A 1.393(4) . ?
C17A H17A 0.9500 . ?
C17A C18A 1.385(3) . ?
C18A H18A 0.9500 . ?

loop_
_geom_torsion_atom_site_label_1
_geom_torsion_atom_site_label_2
_geom_torsion_atom_site_label_3
_geom_torsion_atom_site_label_4
_geom_torsion
_geom_torsion_site_symmetry_1
_geom_torsion_site_symmetry_2
_geom_torsion_site_symmetry_3
_geom_torsion_site_symmetry_4
_geom_torsion_publ_flag
Si1 C6 C7 C8 173.3(2) . . . . ?
Si1 C6 C11 C10 -174.0(2) . . . . ?
O1 Si1 C6 C7 13.5(3) . . . . ?
O1 Si1 C6 C11 -171.7(2) . . . . ?
N1 C13 C14 C15 -177.3(2) . . . . ?
N1 C13 C18 C17 179.4(2) . . . . ?
C1 Si1 O1 Si2 -116.8(5) . . . . ?
C1 Si1 C6 C7 -103.3(2) . . . . ?
C1 Si1 C6 C11 71.5(2) . . . . ?
C2 Si1 O1 Si2 5.6(5) . . . . ?
C2 Si1 C6 C7 135.2(2) . . . . ?
C2 Si1 C6 C11 -50.1(3) . . . . ?
C3 Si2 O1 Si1 117.7(5) . . . . ?
C4 Si2 O1 Si1 -122.6(5) . . . . ?
C5 Si2 O1 Si1 -2.8(5) . . . . ?
C6 Si1 O1 Si2 127.4(5) . . . . ?
C6 C7 C8 C9 1.4(4) . . . . ?
C7 C6 C11 C10 1.0(4) . . . . ?
C7 C8 C9 C10 -0.3(4) . . . . ?
C7 C8 C9 C12 177.9(2) . . . . ?
C8 C9 C10 C11 -0.4(4) . . . . ?
C8 C9 C12 O2 -14.9(4) . . . . ?
C8 C9 C12 N1 166.1(2) . . . . ?
C9 C10 C11 C6 0.0(4) . . . . ?
C10 C9 C12 O2 163.2(2) . . . . ?
C10 C9 C12 N1 -15.8(4) . . . . ?
C11 C6 C7 C8 -1.7(4) . . . . ?
C12 N1 C13 C14 21.9(4) . . . . ?
C12 N1 C13 C18 -158.4(2) . . . . ?
C12 C9 C10 C11 -178.5(2) . . . . ?
C13 N1 C12 O2 -6.7(4) . . . . ?
C13 N1 C12 C9 172.3(2) . . . . ?
C13 C14 C15 C16 -2.6(4) . . . . ?
C14 C13 C18 C17 -0.9(4) . . . . ?
C14 C15 C16 C17 -0.1(4) . . . . ?
C15 C16 C17 C18 2.3(4) . . . . ?
C16 C17 C18 C13 -1.8(4) . . . . ?
C18 C13 C14 C15 3.1(4) . . . . ?
Si1A C6A C7A C8A -175.79(19) . . . . ?
Si1A C6A C11A C10A 175.27(19) . . . . ?
O1A Si1A C6A C7A -31.4(2) . . . . ?
O1A Si1A C6A C11A 153.8(2) . . . . ?
N009 C13A C14A C15A -176.5(2) . . . . ?
N009 C13A C18A C17A 175.7(2) . . . . ?
C1A Si1A O1A Si2A -22.2(4) . . . . ?
C1A Si1A C6A C7A 89.0(2) . . . . ?
C1A Si1A C6A C11A -85.9(2) . . . . ?
C2A Si1A O1A Si2A -143.2(4) . . . . ?
C2A Si1A C6A C7A -150.4(2) . . . . ?
C2A Si1A C6A C11A 34.7(3) . . . . ?
C3A Si2A O1A Si1A 11.0(4) . . . . ?
C4A Si2A O1A Si1A -109.8(4) . . . . ?
C5A Si2A O1A Si1A 132.4(4) . . . . ?
C6A Si1A O1A Si2A 96.0(4) . . . . ?
C6A C7A C8A C9A 1.1(4) . . . . ?
C7A C6A C11A C10A 0.2(4) . . . . ?
C7A C8A C9A C10A -1.0(4) . . . . ?
C7A C8A C9A C12A -177.7(2) . . . . ?
C8A C9A C10A C11A 0.5(4) . . . . ?
C8A C9A C12A O2A 20.9(3) . . . . ?
C8A C9A C12A N009 -159.8(2) . . . . ?
C9A C10A C11A C6A -0.1(4) . . . . ?
C10A C9A C12A O2A -155.6(2) . . . . ?
C10A C9A C12A N009 23.7(3) . . . . ?
C11A C6A C7A C8A -0.7(4) . . . . ?
C12A N009 C13A C14A -25.4(4) . . . . ?
C12A N009 C13A C18A 157.3(2) . . . . ?
C12A C9A C10A C11A 177.0(2) . . . . ?
C13A N009 C12A O2A 4.0(4) . . . . ?
C13A N009 C12A C9A -175.3(2) . . . . ?
C13A C14A C15A C16A 1.0(4) . . . . ?
C14A C13A C18A C17A -1.7(4) . . . . ?
C14A C15A C16A C17A -1.8(4) . . . . ?
C15A C16A C17A C18A 0.9(4) . . . . ?
C16A C17A C18A C13A 0.9(4) . . . . ?
C18A C13A C14A C15A 0.8(4) . . . . ?
